data_7104861
loop_
_publ_author_name
'Cheng, Chung-Chih'
'Yu, Wei-Shan'
'Chou, Pi-Tai'
'Peng, Shie-Ming'
'Lee, Gene-Hsiang'
'Wu, Pei-Chi'
'Song, Yi-Hwa'
'Chi, Yun'

_publ_section_title
;
 Syntheses and remarkable photophysical properties of 5-(2-pyridyl)
 pyrazolate boron complexes; photoinduced electron transfer
;
_journal_coden_ASTM CHCOFS
_journal_issue 20
_journal_name_full
;
 Chemical Communications (Cambridge, United Kingdom)
;
_journal_page_first 2628
_journal_page_last 2629
_journal_paper_doi 10.1039/b309374c
_journal_year 2003
_chemical_formula_sum 'C21 H15 B F3 N3'
_chemical_formula_weight 377.17
_space_group_IT_number 19
_symmetry_cell_setting orthorhombic
_symmetry_space_group_name_Hall 'P 2ac 2ab'
_symmetry_space_group_name_H-M 'P 21 21 21'
_atom_sites_solution_hydrogens geom
_atom_sites_solution_primary direct
_atom_sites_solution_secondary difmap
_audit_creation_method SHELXL-97
_cell_angle_alpha 90.00
_cell_angle_beta 90.00
_cell_angle_gamma 90.00
_cell_formula_units_Z 4
_cell_length_a 9.2385(5)
_cell_length_b 11.4876(6)
_cell_length_c 17.0928(10)
_cell_measurement_reflns_used 3782
_cell_measurement_temperature 295(2)
_cell_measurement_theta_max 22.15
_cell_measurement_theta_min 2.38
_cell_volume 1814.03(17)
_computing_cell_refinement 'Bruker SMART'
_computing_data_collection 'Bruker SMART'
_computing_data_reduction 'Bruker SAINT'
_computing_molecular_graphics 'Bruker SHELXTL'
_computing_publication_material 'Bruker SHELXTL'
_computing_structure_refinement 'SHELXL-97 (Sheldrick, 1997)'
_computing_structure_solution 'SHELXS-97 (Sheldrick, 1990)'
_diffrn_ambient_temperature 295(2)
_diffrn_measured_fraction_theta_full 1.000
_diffrn_measured_fraction_theta_max 1.000
_diffrn_measurement_device_type 'Bruker SMART APEX CCD area detector'
_diffrn_measurement_method 'phi and omega scans'
_diffrn_radiation_monochromator graphite
_diffrn_radiation_source 'fine-focus sealed tube'
_diffrn_radiation_type MoK\a
_diffrn_radiation_wavelength 0.71073
_diffrn_reflns_av_R_equivalents 0.0226
_diffrn_reflns_av_sigmaI/netI 0.0238
_diffrn_reflns_limit_h_max 11
_diffrn_reflns_limit_h_min -12
_diffrn_reflns_limit_k_max 11
_diffrn_reflns_limit_k_min -14
_diffrn_reflns_limit_l_max 20
_diffrn_reflns_limit_l_min -22
_diffrn_reflns_number 14266
_diffrn_reflns_theta_full 27.50
_diffrn_reflns_theta_max 27.50
_diffrn_reflns_theta_min 2.14
_exptl_absorpt_coefficient_mu 0.104
_exptl_absorpt_correction_type multi-scan
_exptl_crystal_colour colorless
_exptl_crystal_density_diffrn 1.381
_exptl_crystal_density_meas ?
_exptl_crystal_density_method 'not measured'
_exptl_crystal_description block
_exptl_crystal_F_000 776
_exptl_crystal_size_max 0.30
_exptl_crystal_size_mid 0.30
_exptl_crystal_size_min 0.20
_refine_diff_density_max 0.212
_refine_diff_density_min -0.153
_refine_diff_density_rms 0.033
_refine_ls_abs_structure_details 'Flack H D (1983), Acta Cryst. A39, 876-881'
_refine_ls_abs_structure_Flack 1.3(9)
_refine_ls_extinction_method none
_refine_ls_goodness_of_fit_ref 1.093
_refine_ls_hydrogen_treatment mixed
_refine_ls_matrix_type full
_refine_ls_number_parameters 253
_refine_ls_number_reflns 4153
_refine_ls_number_restraints 0
_refine_ls_restrained_S_all 1.093
_refine_ls_R_factor_all 0.0541
_refine_ls_R_factor_gt 0.0480
_refine_ls_shift/su_max 0.010
_refine_ls_shift/su_mean 0.002
_refine_ls_structure_factor_coef Fsqd
_refine_ls_weighting_details 'calc w=1/[\s^2^(Fo^2^)+(0.0694P)^2^+0.0761P] where P=(Fo^2^+2Fc^2^)/3'
_refine_ls_weighting_scheme calc
_refine_ls_wR_factor_gt 0.1204
_refine_ls_wR_factor_ref 0.1244
_reflns_number_gt 3680
_reflns_number_total 4153
_reflns_threshold_expression >2sigma(I)
_cod_data_source_file b309374c.txt
_cod_data_source_block ic8899
_cod_depositor_comments
;
The following automatic conversions were performed:
'_symmetry_cell_setting' value 'Orthorhombic' changed to 'orthorhombic'
according to '/home/saulius/struct/CIF-dictionaries/cif_core.dic'
dictionary named 'cif_core.dic' version 2.4.1 from 2010-06-29.

Automatic conversion script
Id: cif_fix_enum 1527 2010-12-29 10:47:43Z saulius 

The following automatic conversions were performed:

'_exptl_crystal_density_meas' value 'not_measured' was changed to '?'
- the value is perceived as not measured.

Automatic conversion script
Id: cif_fix_values 3008 2015-01-20 13:52:24Z robertas 
;
_cod_original_sg_symbol_H-M P2(1)2(1)2(1)
_cod_database_code 7104861

loop_
_symmetry_equiv_pos_as_xyz
'x, y, z'
'-x+1/2, -y, z+1/2'
'-x, y+1/2, -z+1/2'
'x+1/2, -y+1/2, -z'

loop_
_atom_site_label
_atom_site_type_symbol
_atom_site_fract_x
_atom_site_fract_y
_atom_site_fract_z
_atom_site_U_iso_or_equiv
_atom_site_adp_type
_atom_site_occupancy
_atom_site_symmetry_multiplicity
_atom_site_calc_flag
_atom_site_refinement_flags
_atom_site_disorder_assembly
_atom_site_disorder_group
B1 B 0.3968(2) 0.49463(17) 0.19307(11) 0.0413(4) Uani 1 1 d . . .
N1 N 0.38207(16) 0.46521(13) 0.28598(8) 0.0431(3) Uani 1 1 d . . .
N2 N 0.29929(16) 0.60623(12) 0.19887(8) 0.0416(3) Uani 1 1 d . . .
N3 N 0.25291(18) 0.68168(13) 0.14496(9) 0.0466(4) Uani 1 1 d . . .
C1 C 0.4384(3) 0.37339(18) 0.32254(12) 0.0553(5) Uani 1 1 d . . .
H1A H 0.4933 0.3199 0.2944 0.066 Uiso 1 1 calc R . .
C2 C 0.4165(3) 0.3567(2) 0.40104(14) 0.0658(6) Uani 1 1 d . . .
H2A H 0.4567 0.2926 0.4262 0.079 Uiso 1 1 calc R . .
C3 C 0.3351(3) 0.4349(2) 0.44200(13) 0.0666(6) Uani 1 1 d . . .
H3A H 0.3180 0.4232 0.4950 0.080 Uiso 1 1 calc R . .
C4 C 0.2777(2) 0.5316(2) 0.40505(12) 0.0585(5) Uani 1 1 d . . .
H4A H 0.2245 0.5866 0.4328 0.070 Uiso 1 1 calc R . .
C5 C 0.30182(19) 0.54436(16) 0.32533(11) 0.0458(4) Uani 1 1 d . . .
C6 C 0.2527(2) 0.63272(16) 0.27069(11) 0.0443(4) Uani 1 1 d . . .
C7 C 0.1703(2) 0.73263(18) 0.26560(13) 0.0555(5) Uani 1 1 d . . .
H7A H 0.1239 0.7732 0.3055 0.067 Uiso 1 1 calc R . .
C8 C 0.1737(2) 0.75747(16) 0.18643(12) 0.0500(4) Uani 1 1 d . . .
C9 C 0.1021(3) 0.8552(2) 0.14500(16) 0.0685(6) Uani 1 1 d . . .
C10 C 0.55968(19) 0.52779(15) 0.17136(11) 0.0441(4) Uani 1 1 d . . .
C11 C 0.6581(3) 0.5677(2) 0.22627(14) 0.0643(6) Uani 1 1 d . . .
H11A H 0.6301 0.5715 0.2785 0.077 Uiso 1 1 calc R . .
C12 C 0.7966(3) 0.6020(3) 0.20592(19) 0.0829(8) Uani 1 1 d . . .
H12A H 0.8600 0.6287 0.2442 0.099 Uiso 1 1 calc R . .
C13 C 0.8403(3) 0.5968(2) 0.12965(19) 0.0760(7) Uani 1 1 d . . .
H13A H 0.9340 0.6183 0.1160 0.091 Uiso 1 1 calc R . .
C14 C 0.7460(3) 0.5599(2) 0.07394(16) 0.0755(7) Uani 1 1 d . . .
H14A H 0.7750 0.5567 0.0219 0.091 Uiso 1 1 calc R . .
C15 C 0.6067(2) 0.5271(2) 0.09431(13) 0.0592(5) Uani 1 1 d . . .
H15A H 0.5429 0.5039 0.0552 0.071 Uiso 1 1 calc R . .
C16 C 0.3215(2) 0.39239(15) 0.14321(10) 0.0424(4) Uani 1 1 d . . .
C17 C 0.1746(2) 0.3947(2) 0.12611(11) 0.0531(5) Uani 1 1 d . . .
H17A H 0.1187 0.4568 0.1437 0.064 Uiso 1 1 calc R . .
C18 C 0.1097(3) 0.3065(2) 0.08339(13) 0.0669(6) Uani 1 1 d . . .
H18A H 0.0116 0.3107 0.0715 0.080 Uiso 1 1 calc R . .
C19 C 0.1898(3) 0.2128(2) 0.05864(14) 0.0729(7) Uani 1 1 d . . .
H19A H 0.1459 0.1535 0.0302 0.088 Uiso 1 1 calc R . .
C20 C 0.3344(3) 0.2068(2) 0.07583(14) 0.0676(6) Uani 1 1 d . . .
H20A H 0.3886 0.1429 0.0599 0.081 Uiso 1 1 calc R . .
C21 C 0.3995(2) 0.29680(17) 0.11715(12) 0.0543(5) Uani 1 1 d . . .
H21A H 0.4981 0.2928 0.1276 0.065 Uiso 1 1 calc R . .
F1 F 0.0401(2) 0.82381(14) 0.07832(10) 0.0900(5) Uani 1 1 d . . .
F2 F 0.1939(2) 0.94070(12) 0.12604(11) 0.0982(6) Uani 1 1 d . . .
F3 F 0.0009(2) 0.90370(18) 0.18972(12) 0.1199(7) Uani 1 1 d . . .

loop_
_atom_site_aniso_label
_atom_site_aniso_U_11
_atom_site_aniso_U_22
_atom_site_aniso_U_33
_atom_site_aniso_U_23
_atom_site_aniso_U_13
_atom_site_aniso_U_12
B1 0.0501(10) 0.0363(9) 0.0376(9) -0.0020(8) -0.0021(8) 0.0042(8)
N1 0.0479(8) 0.0407(8) 0.0407(7) -0.0024(6) -0.0042(6) -0.0026(7)
N2 0.0468(8) 0.0387(7) 0.0392(7) -0.0023(6) -0.0009(6) 0.0017(6)
N3 0.0509(8) 0.0430(8) 0.0460(8) 0.0033(6) -0.0033(7) 0.0016(7)
C1 0.0693(13) 0.0452(10) 0.0515(11) 0.0007(9) -0.0087(10) 0.0022(10)
C2 0.0874(17) 0.0541(12) 0.0559(12) 0.0112(10) -0.0140(12) -0.0065(12)
C3 0.0820(16) 0.0770(15) 0.0409(10) 0.0098(10) -0.0026(10) -0.0148(13)
C4 0.0652(13) 0.0678(13) 0.0424(10) -0.0066(9) 0.0025(9) -0.0028(11)
C5 0.0468(9) 0.0477(10) 0.0428(9) -0.0041(8) -0.0011(8) -0.0076(8)
C6 0.0445(9) 0.0458(9) 0.0426(9) -0.0071(7) 0.0009(8) -0.0021(8)
C7 0.0569(11) 0.0549(11) 0.0548(11) -0.0107(9) 0.0041(9) 0.0100(10)
C8 0.0469(10) 0.0435(9) 0.0596(12) -0.0020(8) -0.0047(9) 0.0035(8)
C9 0.0757(15) 0.0541(12) 0.0758(15) 0.0024(11) -0.0122(13) 0.0129(11)
C10 0.0454(9) 0.0362(8) 0.0508(10) -0.0031(7) -0.0028(8) 0.0031(7)
C11 0.0635(13) 0.0701(13) 0.0593(13) 0.0029(11) -0.0099(11) -0.0125(11)
C12 0.0610(14) 0.0895(19) 0.098(2) 0.0167(16) -0.0258(14) -0.0231(13)
C13 0.0467(11) 0.0695(15) 0.112(2) 0.0093(15) 0.0041(13) -0.0059(10)
C14 0.0676(14) 0.0737(15) 0.0851(18) -0.0095(13) 0.0266(14) -0.0100(13)
C15 0.0574(11) 0.0623(12) 0.0577(11) -0.0139(10) 0.0076(10) -0.0100(10)
C16 0.0495(10) 0.0420(9) 0.0358(8) -0.0010(7) -0.0004(7) -0.0044(8)
C17 0.0524(11) 0.0614(12) 0.0457(10) -0.0002(9) 0.0016(9) -0.0056(9)
C18 0.0663(13) 0.0819(16) 0.0527(11) 0.0025(11) -0.0092(11) -0.0256(13)
C19 0.102(2) 0.0654(15) 0.0517(12) -0.0110(11) 0.0003(13) -0.0351(14)
C20 0.0946(18) 0.0448(11) 0.0633(14) -0.0121(10) 0.0134(12) -0.0085(12)
C21 0.0608(11) 0.0432(10) 0.0590(11) -0.0066(9) 0.0032(10) -0.0009(9)
F1 0.1000(11) 0.0759(10) 0.0941(11) 0.0119(8) -0.0402(9) 0.0054(8)
F2 0.1304(14) 0.0507(8) 0.1134(13) 0.0169(8) -0.0289(11) -0.0113(9)
F3 0.1206(15) 0.1170(14) 0.1222(15) 0.0145(12) 0.0103(13) 0.0777(13)

loop_
_atom_type_symbol
_atom_type_description
_atom_type_scat_dispersion_real
_atom_type_scat_dispersion_imag
_atom_type_scat_source
C C 0.0033 0.0016 'International Tables Vol C Tables 4.2.6.8 and 6.1.1.4'
H H 0.0000 0.0000 'International Tables Vol C Tables 4.2.6.8 and 6.1.1.4'
B B 0.0013 0.0007 'International Tables Vol C Tables 4.2.6.8 and 6.1.1.4'
N N 0.0061 0.0033 'International Tables Vol C Tables 4.2.6.8 and 6.1.1.4'
F F 0.0171 0.0103 'International Tables Vol C Tables 4.2.6.8 and 6.1.1.4'

loop_
_geom_angle_atom_site_label_1
_geom_angle_atom_site_label_2
_geom_angle_atom_site_label_3
_geom_angle
_geom_angle_site_symmetry_1
_geom_angle_site_symmetry_3
_geom_angle_publ_flag
N2 B1 C10 111.15(15) . . ?
N2 B1 C16 112.41(15) . . ?
C10 B1 C16 117.30(15) . . ?
N2 B1 N1 93.43(13) . . ?
C10 B1 N1 110.80(15) . . ?
C16 B1 N1 109.18(14) . . ?
C1 N1 C5 120.88(16) . . ?
C1 N1 B1 126.08(16) . . ?
C5 N1 B1 113.03(15) . . ?
N3 N2 C6 112.50(15) . . ?
N3 N2 B1 132.10(14) . . ?
C6 N2 B1 115.40(14) . . ?
N2 N3 C8 103.40(15) . . ?
N1 C1 C2 120.8(2) . . ?
C3 C2 C1 119.4(2) . . ?
C2 C3 C4 120.4(2) . . ?
C3 C4 C5 118.1(2) . . ?
N1 C5 C4 120.36(19) . . ?
N1 C5 C6 108.75(16) . . ?
C4 C5 C6 130.89(19) . . ?
N2 C6 C7 108.02(17) . . ?
N2 C6 C5 109.33(16) . . ?
C7 C6 C5 142.59(18) . . ?
C6 C7 C8 102.73(17) . . ?
N3 C8 C7 113.33(18) . . ?
N3 C8 C9 118.9(2) . . ?
C7 C8 C9 127.80(19) . . ?
F1 C9 F3 107.7(2) . . ?
F1 C9 F2 105.4(2) . . ?
F3 C9 F2 106.1(2) . . ?
F1 C9 C8 113.43(19) . . ?
F3 C9 C8 110.9(2) . . ?
F2 C9 C8 112.9(2) . . ?
C11 C10 C15 116.11(19) . . ?
C11 C10 B1 122.70(18) . . ?
C15 C10 B1 120.99(17) . . ?
C10 C11 C12 122.1(2) . . ?
C13 C12 C11 120.0(3) . . ?
C14 C13 C12 119.5(2) . . ?
C13 C14 C15 120.3(2) . . ?
C10 C15 C14 121.9(2) . . ?
C21 C16 C17 117.09(18) . . ?
C21 C16 B1 121.57(17) . . ?
C17 C16 B1 121.32(17) . . ?
C18 C17 C16 121.3(2) . . ?
C19 C18 C17 120.1(2) . . ?
C20 C19 C18 119.9(2) . . ?
C19 C20 C21 119.6(2) . . ?
C16 C21 C20 121.8(2) . . ?

loop_
_geom_bond_atom_site_label_1
_geom_bond_atom_site_label_2
_geom_bond_distance
_geom_bond_site_symmetry_2
_geom_bond_publ_flag
B1 N2 1.570(2) . ?
B1 C10 1.596(3) . ?
B1 C16 1.609(3) . ?
B1 N1 1.629(2) . ?
N1 C1 1.332(2) . ?
N1 C5 1.352(2) . ?
N2 N3 1.336(2) . ?
N2 C6 1.336(2) . ?
N3 C8 1.340(2) . ?
C1 C2 1.371(3) . ?
C2 C3 1.365(4) . ?
C3 C4 1.383(3) . ?
C4 C5 1.388(3) . ?
C5 C6 1.452(3) . ?
C6 C7 1.380(3) . ?
C7 C8 1.383(3) . ?
C8 C9 1.483(3) . ?
C9 F1 1.326(3) . ?
C9 F3 1.330(3) . ?
C9 F2 1.337(3) . ?
C10 C11 1.384(3) . ?
C10 C15 1.387(3) . ?
C11 C12 1.384(4) . ?
C12 C13 1.366(4) . ?
C13 C14 1.359(4) . ?
C14 C15 1.385(3) . ?
C16 C21 1.387(3) . ?
C16 C17 1.388(3) . ?
C17 C18 1.386(3) . ?
C18 C19 1.373(4) . ?
C19 C20 1.369(4) . ?
C20 C21 1.389(3) . ?
